data_2007211
loop_
_publ_author_name
'Ward, Michael D.'
'Mann, Karen L. V.'
'Jeffery, John C.'
'McCleverty, Jon A.'

_publ_section_title
;
 A Dinuclear Indium(III) Complex with Two Pyrazolate Bridging Ligands
;
_journal_issue 5
_journal_name_full 'Acta Crystallographica Section C'
_journal_page_first 601
_journal_page_last 603
_journal_paper_doi 10.1107/S0108270197019185
_journal_volume 54
_journal_year 1998
_chemical_formula_moiety '[In2 Cl4 (C8 H6 N3 )2 (C3 H7 N O )2 ] , 2C3 H7 N O'
_chemical_formula_sum 'C28 H40 Cl4 In2 N10 O4'
_chemical_formula_weight 952.14
_chemical_name_systematic
;
Tetrachloro-bis[3-(2-pyridyl)pyrazolato]-bis(N,N'-dimethyformamide)
diindium(III) bis(N,N'-dimethyformamide) solvate
;
_space_group_IT_number 15
_symmetry_cell_setting monoclinic
_symmetry_space_group_name_Hall '-C 2yc'
_symmetry_space_group_name_H-M 'C 1 2/c 1'
_cell_angle_alpha 90.00
_cell_angle_beta 101.845(13)
_cell_angle_gamma 90.00
_cell_formula_units_Z 4
_cell_length_a 19.639(3)
_cell_length_b 13.143(2)
_cell_length_c 15.1992(14)
_cell_measurement_reflns_used 340
_cell_measurement_temperature 173(2)
_cell_measurement_theta_max 27.5
_cell_measurement_theta_min 2.0
_cell_volume 3839.6(9)
_computing_cell_refinement 'SAINT (Siemens, 1995b)'
_computing_data_collection 'SMART (Siemens, 1995b)'
_computing_data_reduction SAINT
_computing_molecular_graphics SHELXTL
_computing_publication_material SHELXTL
_computing_structure_refinement SHELXTL
_computing_structure_solution 'SHELXTL (Siemens, 1995a)'
_diffrn_ambient_temperature 173(2)
_diffrn_measurement_device 'Siemens SMART area detector'
_diffrn_measurement_method '\w rotation scans with narrow frames'
_diffrn_radiation_monochromator graphite
_diffrn_radiation_source 'fine-focus sealed tube'
_diffrn_radiation_type MoK\a
_diffrn_radiation_wavelength 0.71073
_diffrn_reflns_av_R_equivalents 0.0303
_diffrn_reflns_av_sigmaI/netI 0.0373
_diffrn_reflns_limit_h_max 25
_diffrn_reflns_limit_h_min -16
_diffrn_reflns_limit_k_max 15
_diffrn_reflns_limit_k_min -17
_diffrn_reflns_limit_l_max 19
_diffrn_reflns_limit_l_min -19
_diffrn_reflns_number 12182
_diffrn_reflns_theta_max 27.50
_diffrn_reflns_theta_min 1.88
_diffrn_standards_decay_% 0
_exptl_absorpt_coefficient_mu 1.526
_exptl_absorpt_correction_T_max 0.87
_exptl_absorpt_correction_T_min 0.53
_exptl_absorpt_correction_type empirical
_exptl_absorpt_process_details '(Sheldrick, 1996)'
_exptl_crystal_colour colourless
_exptl_crystal_density_diffrn 1.647
_exptl_crystal_density_method 'not measured'
_exptl_crystal_description needle
_exptl_crystal_F_000 1904
_exptl_crystal_size_max 0.40
_exptl_crystal_size_mid 0.22
_exptl_crystal_size_min 0.09
_refine_diff_density_max 0.526
_refine_diff_density_min -0.391
_refine_ls_extinction_method none
_refine_ls_goodness_of_fit_all 1.029
_refine_ls_goodness_of_fit_obs 1.074
_refine_ls_hydrogen_treatment constr
_refine_ls_matrix_type full
_refine_ls_number_parameters 217
_refine_ls_number_reflns 4394
_refine_ls_number_restraints 0
_refine_ls_restrained_S_all 1.029
_refine_ls_restrained_S_obs 1.074
_refine_ls_R_factor_all 0.0428
_refine_ls_R_factor_obs .0275
_refine_ls_shift/esd_max -0.003
_refine_ls_shift/esd_mean 0.000
_refine_ls_structure_factor_coef Fsqd
_refine_ls_weighting_details 'w=1/[\s^2^(Fo^2^)+(0.0344P)^2^] where P=(Fo^2^+2Fc^2^)/3'
_refine_ls_weighting_scheme calc
_refine_ls_wR_factor_all 0.0696
_refine_ls_wR_factor_obs .0643
_reflns_number_observed 3485
_reflns_number_total 4394
_reflns_observed_criterion >2sigma(I)
_cod_data_source_file bm1206.cif
_cod_data_source_block 1
_cod_depositor_comments
;
The following automatic conversions were performed:

'_refine_ls_weighting_scheme' value 'calc
w=1/[\s^2^(Fo^2^)+(0.0344P)^2^] where P=(Fo^2^+2Fc^2^)/3' was changed
to 'calc'. New tag '_refine_ls_weighting_details' was created. The
value of the new tag was set to 'w=1/[\s^2^(Fo^2^)+(0.0344P)^2^]
where P=(Fo^2^+2Fc^2^)/3'.

Automatic conversion script
Id: cif_fix_values 3143 2015-03-26 13:38:13Z robertas 
;
_cod_original_sg_symbol_H-M 'C 2/c'
_cod_database_code 2007211

loop_
_symmetry_equiv_pos_as_xyz
'x, y, z'
'-x, y, -z+1/2'
'x+1/2, y+1/2, z'
'-x+1/2, y+1/2, -z+1/2'
'-x, -y, -z'
'x, -y, z-1/2'
'-x+1/2, -y+1/2, -z'
'x+1/2, -y+1/2, z-1/2'

loop_
_atom_site_aniso_label
_atom_site_aniso_U_11
_atom_site_aniso_U_22
_atom_site_aniso_U_33
_atom_site_aniso_U_12
_atom_site_aniso_U_13
_atom_site_aniso_U_23
In1 .01969(11) .01488(10) .01678(10) .00031(9) .00474(7) -.00097(8)
Cl2 .0214(4) .0400(4) .0235(3) .0018(3) .0024(3) .0038(3)
O31 .0250(11) .0331(12) .0252(10) -.0009(10) -.0007(9) -.0043(9)
N21 .0224(13) .0185(12) .0238(12) -.0015(10) .0071(10) -.0018(10)
N11 .0208(13) .0153(11) .0179(11) -.0003(10) .0065(10) -.0006(9)
C23 .026(2) .025(2) .027(2) -.0033(13) .0103(13) .0013(13)
C15 .020(2) .0174(13) .0191(13) .0025(11) .0036(12) .0023(11)
C25 .040(2) .0153(14) .037(2) -.0025(13) .012(2) .0007(12)
C22 .0195(15) .0197(14) .0221(14) -.0006(12) .0042(12) .0002(11)
C26 .033(2) .0182(14) .030(2) -.0017(13) .0091(14) -.0021(12)
C24 .031(2) .026(2) .031(2) -.0047(14) .0082(14) .0053(13)
O41 .075(2) .052(2) .062(2) -.013(2) .043(2) -.0104(14)
C42 .040(2) .044(2) .044(2) -.003(2) .011(2) -.008(2)
N43 .032(2) .052(2) .038(2) -.0015(14) .0089(13) .0071(13)
C44 .054(3) .069(3) .053(3) .013(2) .021(2) .006(2)
C45 .074(3) .085(4) .061(3) -.011(3) .030(3) .026(2)
Cl1 .0430(5) .0196(4) .0334(4) .0014(3) .0171(4) -.0064(3)
C14 .039(2) .023(2) .027(2) .0037(14) .0203(15) .0017(12)
N33 .0236(15) .053(2) .0231(13) -.0104(13) -.0012(11) -.0004(12)
C32 .029(2) .034(2) .0230(15) -.0093(14) .0045(13) .0015(13)
C34 .027(2) .077(3) .054(2) .008(2) -.002(2) .002(2)
C35 .037(2) .088(3) .043(2) -.022(2) -.007(2) -.020(2)
N12 .0287(14) .0139(11) .0195(11) .0010(10) .0084(10) -.0015(9)
C13 .044(2) .022(2) .027(2) .0070(14) .0216(15) -.0019(12)

loop_
_atom_site_label
_atom_site_fract_x
_atom_site_fract_y
_atom_site_fract_z
_atom_site_U_iso_or_equiv
_atom_site_thermal_displace_type
_atom_site_calc_flag
_atom_site_refinement_flags
_atom_site_occupancy
_atom_site_disorder_group
_atom_site_type_symbol
In1 .482967(10) .159116(14) .011166(12) .01697(7) Uani d . 1 . In
Cl2 .37150(4) .16316(6) -.09772(5) .0286(2) Uani d . 1 . Cl
O31 .58865(11) .15584(15) .09960(13) .0286(5) Uani d . 1 . O
N21 .53069(12) .2721(2) -.07367(15) .0212(5) Uani d . 1 . N
N11 .53585(12) .0672(2) -.07778(14) .0177(5) Uani d . 1 . N
C23 .5884(2) .2906(2) -.1969(2) .0253(7) Uani d . 1 . C
H23 .6102(2) .2601(2) -.2407(2) .030 Uiso calc R 1 . H
C15 .56259(15) .1192(2) -.1386(2) .0191(6) Uani d . 1 . C
C25 .5525(2) .4378(2) -.1263(2) .0301(7) Uani d . 1 . C
H25 .5487(2) .5095(2) -.1213(2) .036 Uiso calc R 1 . H
C22 .56095(15) .2305(2) -.1373(2) .0204(6) Uani d . 1 . C
C26 .5271(2) .3740(2) -.0689(2) .0268(7) Uani d . 1 . C
H26 .5062(2) .4033(2) -.0238(2) .032 Uiso calc R 1 . H
C24 .5836(2) .3957(2) -.1914(2) .0287(7) Uani d . 1 . C
H24 .6014(2) .4381(2) -.2319(2) .034 Uiso calc R 1 . H
O41 .1312(2) .9647(2) .1422(2) .0588(8) Uani d . 1 . O
C42 .1551(2) 1.0223(3) .0949(2) .0423(9) Uani d . 1 . C
H42 .1393(2) 1.0907(3) .0920(2) .051 Uiso calc R 1 . H
N43 .20180(15) .9980(2) .0463(2) .0405(7) Uani d . 1 . N
C44 .2266(2) .8933(3) .0449(3) .0572(11) Uani d . 1 . C
H44A .2605(2) .8889(3) .0059(3) .086 Uiso calc R 1 . H
H44B .1872(2) .8483(3) .0218(3) .086 Uiso calc R 1 . H
H44C .2486(2) .8724(3) .1060(3) .086 Uiso calc R 1 . H
C45 .2267(2) 1.0732(4) -.0100(3) .0710(14) Uani d . 1 . C
H45A .2606(2) 1.0416(4) -.0406(3) .107 Uiso calc R 1 . H
H45B .2488(2) 1.1296(4) .0276(3) .107 Uiso calc R 1 . H
H45C .1874(2) 1.0992(4) -.0548(3) .107 Uiso calc R 1 . H
Cl1 .44841(4) .29043(5) .10723(5) .0307(2) Uani d . 1 . Cl
C14 .5889(2) .0521(2) -.1939(2) .0280(7) Uani d . 1 . C
H14 .6108(2) .0679(2) -.2424(2) .034 Uiso calc R 1 . H
N33 .67500(14) .2001(2) .2147(2) .0340(6) Uani d . 1 . N
C32 .6147(2) .2158(2) .1607(2) .0287(7) Uani d . 1 . C
H32 .5897(2) .2759(2) .1685(2) .034 Uiso calc R 1 . H
C34 .7149(2) .1094(3) .2075(3) .0541(11) Uani d . 1 . C
H34A .7580(2) .1109(3) .2532(3) .081 Uiso calc R 1 . H
H34B .7261(2) .1064(3) .1476(3) .081 Uiso calc R 1 . H
H34C .6876(2) .0493(3) .2166(3) .081 Uiso calc R 1 . H
C35 .7026(2) .2744(3) .2847(2) .0586(12) Uani d . 1 . C
H35A .7477(2) .2508(3) .3188(2) .088 Uiso calc R 1 . H
H35B .6701(2) .2819(3) .3254(2) .088 Uiso calc R 1 . H
H35C .7085(2) .3401(3) .2568(2) .088 Uiso calc R 1 . H
N12 .54341(13) -.0332(2) -.09284(15) .0202(5) Uani d . 1 . N
C13 .5758(2) -.0422(2) -.1623(2) .0289(7) Uani d . 1 . C
H13 .5879(2) -.1049(2) -.1861(2) .035 Uiso calc R 1 . H

loop_
_atom_type_symbol
_atom_type_description
_atom_type_scat_dispersion_real
_atom_type_scat_dispersion_imag
_atom_type_scat_source
C C 0.0033 0.0016 'International Tables Vol C Tables 4.2.6.8 and 6.1.1.4'
H H 0.0000 0.0000 'International Tables Vol C Tables 4.2.6.8 and 6.1.1.4'
N N 0.0061 0.0033 'International Tables Vol C Tables 4.2.6.8 and 6.1.1.4'
Cl Cl 0.1484 0.1585 'International Tables Vol C Tables 4.2.6.8 and 6.1.1.4'
In In -0.7276 1.3100 'International Tables Vol C Tables 4.2.6.8 and 6.1.1.4'
O O 0.0106 0.0060 'International Tables Vol C Tables 4.2.6.8 and 6.1.1.4'

loop_
_geom_angle_atom_site_label_1
_geom_angle_atom_site_label_2
_geom_angle_atom_site_label_3
_geom_angle_site_symmetry_1
_geom_angle_site_symmetry_3
_geom_angle
_geom_angle_publ_flag
N12 In1 N11 5_655 . 97.38(8) yes
N12 In1 O31 5_655 . 86.73(8) yes
N11 In1 O31 . . 82.12(8) yes
N12 In1 N21 5_655 . 168.38(8) yes
N11 In1 N21 . . 73.36(8) yes
O31 In1 N21 . . 85.07(8) yes
N12 In1 Cl1 5_655 . 93.88(6) yes
N11 In1 Cl1 . . 165.55(6) yes
O31 In1 Cl1 . . 89.53(6) yes
N21 In1 Cl1 . . 94.27(6) yes
N12 In1 Cl2 5_655 . 96.68(7) yes
N11 In1 Cl2 . . 93.72(6) yes
O31 In1 Cl2 . . 174.96(5) yes
N21 In1 Cl2 . . 91.02(6) yes
Cl1 In1 Cl2 . . 93.94(3) yes
C32 O31 In1 . . 128.8(2) yes
C26 N21 C22 . . 118.6(2) ?
C26 N21 In1 . . 125.7(2) ?
C22 N21 In1 . . 115.6(2) ?
C15 N11 N12 . . 108.0(2) ?
C15 N11 In1 . . 116.1(2) ?
N12 N11 In1 . . 135.6(2) ?
C24 C23 C22 . . 119.0(3) ?
N11 C15 C14 . . 109.9(2) ?
N11 C15 C22 . . 119.2(2) ?
C14 C15 C22 . . 130.8(2) ?
C26 C25 C24 . . 118.8(3) ?
N21 C22 C23 . . 121.5(3) ?
N21 C22 C15 . . 115.3(2) ?
C23 C22 C15 . . 123.2(2) ?
N21 C26 C25 . . 122.9(3) ?
C25 C24 C23 . . 119.2(3) ?
O41 C42 N43 . . 125.5(4) ?
C42 N43 C45 . . 121.1(3) ?
C42 N43 C44 . . 120.2(3) ?
C45 N43 C44 . . 118.6(3) ?
C13 C14 C15 . . 104.0(2) ?
C32 N33 C34 . . 121.1(3) ?
C32 N33 C35 . . 120.1(3) ?
C34 N33 C35 . . 118.7(3) ?
O31 C32 N33 . . 123.2(3) ?
C13 N12 N11 . . 107.7(2) ?
C13 N12 In1 . 5_655 125.7(2) ?
N11 N12 In1 . 5_655 126.4(2) ?
N12 C13 C14 . . 110.4(2) ?

loop_
_geom_bond_atom_site_label_1
_geom_bond_atom_site_label_2
_geom_bond_site_symmetry_2
_geom_bond_distance
_geom_bond_publ_flag
In1 N12 5_655 2.193(2) yes
In1 N11 . 2.223(2) yes
In1 O31 . 2.230(2) yes
In1 N21 . 2.289(2) yes
In1 Cl1 . 2.4449(7) yes
In1 Cl2 . 2.4591(8) yes
O31 C32 . 1.245(3) ?
N21 C26 . 1.344(4) ?
N21 C22 . 1.351(3) ?
N11 C15 . 1.340(3) ?
N11 N12 . 1.353(3) ?
C23 C24 . 1.389(4) ?
C23 C22 . 1.391(4) ?
C15 C14 . 1.389(4) ?
C15 C22 . 1.463(4) ?
C25 C26 . 1.376(4) ?
C25 C24 . 1.380(4) ?
O41 C42 . 1.204(4) ?
C42 N43 . 1.329(4) ?
N43 C45 . 1.456(4) ?
N43 C44 . 1.462(4) ?
C14 C13 . 1.373(4) ?
N33 C32 . 1.312(4) ?
N33 C34 . 1.442(5) ?
N33 C35 . 1.464(4) ?
N12 C13 . 1.345(3) ?
N12 In1 5_655 2.193(2) ?
